data_2237365
loop_
_publ_author_name
'Imhof, Wolfgang'

_publ_section_title
;
 Bis{2-[(2,4,6-trimethylphenyl)iminomethyl]pyrrol-1-ido}palladium(II)
;
_journal_coeditor_code NC2300
_journal_issue 2
_journal_name_full 'Acta Crystallographica Section E'
_journal_page_first m96
_journal_paper_doi 10.1107/S1600536813000573
_journal_volume 69
_journal_year 2013
_chemical_formula_iupac '[Pd (C14 H15 N2)2]'
_chemical_formula_moiety 'C28 H30 N4 Pd'
_chemical_formula_sum 'C28 H30 N4 Pd'
_chemical_formula_weight 528.96
_chemical_name_systematic
;
Bis{2-[(2,4,6-trimethylphenyl)iminomethyl]pyrrol-1-ido}palladium(II)
;
_space_group_IT_number 2
_symmetry_cell_setting triclinic
_symmetry_space_group_name_Hall '-P 1'
_symmetry_space_group_name_H-M 'P -1'
_atom_sites_solution_hydrogens geom
_atom_sites_solution_primary direct
_atom_sites_solution_secondary difmap
_audit_creation_method SHELXL-97
_cell_angle_alpha 89.174(11)
_cell_angle_beta 77.075(12)
_cell_angle_gamma 77.159(12)
_cell_formula_units_Z 4
_cell_length_a 13.4342(2)
_cell_length_b 13.7395(3)
_cell_length_c 13.9932(3)
_cell_measurement_reflns_used 18633
_cell_measurement_temperature 183(2)
_cell_measurement_theta_max 27.48
_cell_measurement_theta_min 1.49
_cell_volume 2452.76(19)
_computing_cell_refinement 'DENZO (Otwinowski & Minor, 1997)'
_computing_data_collection 'COLLECT (Nonius, 1998)'
_computing_data_reduction 'DENZO (Otwinowski & Minor, 1997)'
_computing_molecular_graphics 'ORTEP-3 (Farrugia, 2012)'
_computing_publication_material 'publCIF (Westrip, 2010)'
_computing_structure_refinement 'SHELXL97 (Sheldrick, 2008)'
_computing_structure_solution 'SHELXS97 (Sheldrick, 2008)'
_diffrn_ambient_temperature 183(2)
_diffrn_measured_fraction_theta_full 0.993
_diffrn_measured_fraction_theta_max 0.993
_diffrn_measurement_device_type 'Nonius KappaCCD'
_diffrn_measurement_method '\f and \w scans'
_diffrn_radiation_monochromator graphite
_diffrn_radiation_source 'fine-focus sealed tube'
_diffrn_radiation_type MoK\a
_diffrn_radiation_wavelength 0.71073
_diffrn_reflns_av_R_equivalents 0.0245
_diffrn_reflns_av_sigmaI/netI 0.0463
_diffrn_reflns_limit_h_max 17
_diffrn_reflns_limit_h_min -17
_diffrn_reflns_limit_k_max 16
_diffrn_reflns_limit_k_min -17
_diffrn_reflns_limit_l_max 18
_diffrn_reflns_limit_l_min -17
_diffrn_reflns_number 18633
_diffrn_reflns_theta_full 27.48
_diffrn_reflns_theta_max 27.48
_diffrn_reflns_theta_min 1.49
_exptl_absorpt_coefficient_mu 0.779
_exptl_absorpt_correction_type none
_exptl_crystal_colour yellow
_exptl_crystal_density_diffrn 1.432
_exptl_crystal_density_method 'not measured'
_exptl_crystal_description cube
_exptl_crystal_F_000 1088
_exptl_crystal_size_max 0.3
_exptl_crystal_size_mid 0.3
_exptl_crystal_size_min 0.2
_refine_diff_density_max 1.166
_refine_diff_density_min -0.795
_refine_ls_extinction_method none
_refine_ls_goodness_of_fit_ref 1.036
_refine_ls_hydrogen_treatment constr
_refine_ls_matrix_type full
_refine_ls_number_parameters 610
_refine_ls_number_reflns 11178
_refine_ls_number_restraints 0
_refine_ls_restrained_S_all 1.036
_refine_ls_R_factor_all 0.0459
_refine_ls_R_factor_gt 0.0322
_refine_ls_shift/su_max 0.013
_refine_ls_shift/su_mean 0.000
_refine_ls_structure_factor_coef Fsqd
_refine_ls_weighting_details 'calc w=1/[\s^2^(Fo^2^)+(0.0378P)^2^+0.9566P] where P=(Fo^2^+2Fc^2^)/3'
_refine_ls_weighting_scheme calc
_refine_ls_wR_factor_gt 0.0759
_refine_ls_wR_factor_ref 0.0819
_reflns_number_gt 9176
_reflns_number_total 11178
_reflns_threshold_expression I>2sigma(I)
_cod_data_source_file nc2300.cif
_cod_data_source_block I
_cod_database_code 2237365
_cod_database_fobs_code 2237365

loop_
_symmetry_equiv_pos_as_xyz
'x, y, z'
'-x, -y, -z'

loop_
_atom_site_type_symbol
_atom_site_label
_atom_site_fract_x
_atom_site_fract_y
_atom_site_fract_z
_atom_site_U_iso_or_equiv
_atom_site_adp_type
_atom_site_calc_flag
_atom_site_refinement_flags
_atom_site_occupancy
_atom_site_symmetry_multiplicity
Pd Pd1 0.163237(12) 0.246906(13) 0.464295(12) 0.02049(6) Uani d . 1 1
N N1 0.21166(14) 0.30994(14) 0.33580(14) 0.0215(4) Uani d . 1 1
C C1 0.29683(18) 0.33558(18) 0.28211(17) 0.0248(5) Uani d . 1 1
H H1A 0.3645 0.3190 0.2961 0.030 Uiso calc R 1 1
C C2 0.27183(18) 0.39051(17) 0.20209(18) 0.0264(5) Uani d . 1 1
H H2A 0.3185 0.4172 0.1530 0.032 Uiso calc R 1 1
C C3 0.16522(18) 0.39838(17) 0.20851(18) 0.0252(5) Uani d . 1 1
H H3A 0.1250 0.4313 0.1648 0.030 Uiso calc R 1 1
C C4 0.12957(18) 0.34839(17) 0.29177(17) 0.0226(5) Uani d . 1 1
N N2 0.02318(14) 0.28818(14) 0.42391(14) 0.0221(4) Uani d . 1 1
C C5 0.03045(18) 0.33428(17) 0.34115(18) 0.0241(5) Uani d . 1 1
H H5A -0.0296 0.3577 0.3149 0.029 Uiso calc R 1 1
C C6 -0.07864(17) 0.27543(18) 0.47480(17) 0.0236(5) Uani d . 1 1
C C7 -0.14339(18) 0.35159(18) 0.53961(18) 0.0272(5) Uani d . 1 1
C C8 -0.24287(19) 0.33935(19) 0.58602(19) 0.0314(6) Uani d . 1 1
H H8A -0.2885 0.3912 0.6293 0.038 Uiso calc R 1 1
C C9 -0.27738(18) 0.2546(2) 0.57123(18) 0.0302(6) Uani d . 1 1
C C10 -0.2091(2) 0.1790(2) 0.50884(19) 0.0325(6) Uani d . 1 1
H H10A -0.2312 0.1197 0.4989 0.039 Uiso calc R 1 1
C C11 -0.10875(19) 0.18755(19) 0.46022(18) 0.0286(5) Uani d . 1 1
C C12 -0.1079(2) 0.4439(2) 0.5595(2) 0.0452(7) Uani d . 1 1
H H12A -0.0394 0.4249 0.5763 0.068 Uiso calc R 1 1
H H12B -0.1589 0.4831 0.6142 0.068 Uiso calc R 1 1
H H12C -0.1024 0.4840 0.5008 0.068 Uiso calc R 1 1
C C13 -0.3866(2) 0.2449(2) 0.6208(2) 0.0430(7) Uani d . 1 1
H H13A -0.4379 0.3013 0.6041 0.064 Uiso calc R 1 1
H H13B -0.3938 0.2449 0.6920 0.064 Uiso calc R 1 1
H H13C -0.3988 0.1823 0.5983 0.064 Uiso calc R 1 1
C C14 -0.0364(2) 0.1042(2) 0.3940(2) 0.0490(8) Uani d . 1 1
H H14A 0.0308 0.0866 0.4135 0.074 Uiso calc R 1 1
H H14B -0.0251 0.1256 0.3261 0.074 Uiso calc R 1 1
H H14C -0.0677 0.0458 0.3992 0.074 Uiso calc R 1 1
N N3 0.11406(15) 0.18656(15) 0.59387(14) 0.0250(4) Uani d . 1 1
C C15 0.02657(19) 0.17013(18) 0.65332(18) 0.0270(5) Uani d . 1 1
H H15A -0.0418 0.1904 0.6413 0.032 Uiso calc R 1 1
C C16 0.05000(19) 0.11904(17) 0.73526(18) 0.0273(5) Uani d . 1 1
H H16A 0.0016 0.0992 0.7882 0.033 Uiso calc R 1 1
C C17 0.1577(2) 0.10277(19) 0.72446(18) 0.0307(6) Uani d . 1 1
H H17A 0.1975 0.0689 0.7681 0.037 Uiso calc R 1 1
C C18 0.19615(18) 0.14559(19) 0.63729(18) 0.0281(5) Uani d . 1 1
C C19 0.29609(19) 0.1542(2) 0.58527(18) 0.0311(6) Uani d . 1 1
H H19A 0.3566 0.1257 0.6091 0.037 Uiso calc R 1 1
N N4 0.30427(15) 0.20230(16) 0.50320(15) 0.0267(4) Uani d . 1 1
C C20 0.40720(17) 0.20400(18) 0.44600(17) 0.0252(5) Uani d . 1 1
C C21 0.44577(18) 0.29036(19) 0.44667(18) 0.0287(5) Uani d . 1 1
C C22 0.54514(19) 0.2896(2) 0.39070(18) 0.0302(5) Uani d . 1 1
H H22A 0.5723 0.3476 0.3915 0.036 Uiso calc R 1 1
C C23 0.60637(18) 0.2066(2) 0.33336(18) 0.0286(5) Uani d . 1 1
C C24 0.56480(19) 0.1234(2) 0.33281(19) 0.0310(6) Uani d . 1 1
H H24A 0.6055 0.0664 0.2935 0.037 Uiso calc R 1 1
C C25 0.46576(18) 0.11966(19) 0.38757(18) 0.0278(5) Uani d . 1 1
C C26 0.3817(2) 0.3823(2) 0.5075(2) 0.0424(7) Uani d . 1 1
H H26A 0.4168 0.4378 0.4918 0.064 Uiso calc R 1 1
H H26B 0.3747 0.3685 0.5773 0.064 Uiso calc R 1 1
H H26C 0.3120 0.4002 0.4930 0.064 Uiso calc R 1 1
C C27 0.7144(2) 0.2080(2) 0.2737(2) 0.0406(7) Uani d . 1 1
H H27A 0.7564 0.1395 0.2615 0.061 Uiso calc R 1 1
H H27B 0.7481 0.2467 0.3098 0.061 Uiso calc R 1 1
H H27C 0.7088 0.2388 0.2109 0.061 Uiso calc R 1 1
C C28 0.4231(2) 0.0275(2) 0.3841(2) 0.0391(6) Uani d . 1 1
H H28A 0.4667 -0.0168 0.3290 0.059 Uiso calc R 1 1
H H28B 0.3510 0.0468 0.3755 0.059 Uiso calc R 1 1
H H28C 0.4240 -0.0074 0.4456 0.059 Uiso calc R 1 1
Pd Pd2 0.0000 -0.5000 0.0000 0.02017(7) Uani d S 1 2
N N5 -0.09861(15) -0.51167(14) 0.12940(15) 0.0244(4) Uani d . 1 1
C C29 -0.16114(18) -0.57003(18) 0.17554(19) 0.0285(5) Uani d . 1 1
H H29A -0.1725 -0.6277 0.1469 0.034 Uiso calc R 1 1
C C30 -0.20707(19) -0.53356(19) 0.27177(19) 0.0303(6) Uani d . 1 1
H H30A -0.2544 -0.5613 0.3192 0.036 Uiso calc R 1 1
C C31 -0.17046(19) -0.44942(19) 0.28480(19) 0.0302(6) Uani d . 1 1
H H31A -0.1873 -0.4085 0.3429 0.036 Uiso calc R 1 1
C C32 -0.10407(18) -0.43655(17) 0.19610(18) 0.0255(5) Uani d . 1 1
C C33 -0.04886(17) -0.36287(17) 0.16084(18) 0.0252(5) Uani d . 1 1
H H33A -0.0510 -0.3077 0.2020 0.030 Uiso calc R 1 1
N N6 0.00543(14) -0.37176(14) 0.07024(15) 0.0235(4) Uani d . 1 1
C C34 0.05818(17) -0.29237(16) 0.03709(17) 0.0219(5) Uani d . 1 1
C C35 0.01881(18) -0.22382(17) -0.02786(18) 0.0247(5) Uani d . 1 1
C C36 0.06473(18) -0.14246(17) -0.05187(18) 0.0255(5) Uani d . 1 1
H H36A 0.0385 -0.0953 -0.0957 0.031 Uiso calc R 1 1
C C37 0.14732(18) -0.12827(17) -0.01385(17) 0.0249(5) Uani d . 1 1
C C38 0.18579(18) -0.19909(17) 0.04811(18) 0.0261(5) Uani d . 1 1
H H38A 0.2433 -0.1908 0.0737 0.031 Uiso calc R 1 1
C C39 0.14350(18) -0.28187(17) 0.07435(18) 0.0254(5) Uani d . 1 1
C C40 -0.0703(2) -0.2361(2) -0.0715(2) 0.0368(6) Uani d . 1 1
H H40A -0.1266 -0.2513 -0.0197 0.055 Uiso calc R 1 1
H H40B -0.0456 -0.2910 -0.1211 0.055 Uiso calc R 1 1
H H40C -0.0969 -0.1742 -0.1022 0.055 Uiso calc R 1 1
C C41 0.1938(2) -0.03800(19) -0.0373(2) 0.0341(6) Uani d . 1 1
H H41A 0.1422 0.0159 -0.0575 0.051 Uiso calc R 1 1
H H41B 0.2565 -0.0556 -0.0908 0.051 Uiso calc R 1 1
H H41C 0.2128 -0.0157 0.0210 0.051 Uiso calc R 1 1
C C42 0.1889(2) -0.3563(2) 0.1422(2) 0.0441(7) Uani d . 1 1
H H42A 0.2078 -0.4234 0.1112 0.066 Uiso calc R 1 1
H H42B 0.1368 -0.3549 0.2039 0.066 Uiso calc R 1 1
H H42C 0.2515 -0.3389 0.1555 0.066 Uiso calc R 1 1
Pd Pd3 0.5000 0.0000 0.0000 0.02059(7) Uani d S 1 2
N N7 0.38702(15) -0.02108(14) 0.11542(14) 0.0245(4) Uani d . 1 1
C C43 0.35456(19) -0.09420(18) 0.16945(17) 0.0271(5) Uani d . 1 1
H H43A 0.3903 -0.1625 0.1626 0.033 Uiso calc R 1 1
C C44 0.26070(19) -0.0556(2) 0.23723(19) 0.0318(6) Uani d . 1 1
H H44A 0.2218 -0.0924 0.2834 0.038 Uiso calc R 1 1
C C45 0.23511(19) 0.0468(2) 0.22423(18) 0.0316(6) Uani d . 1 1
H H45A 0.1757 0.0937 0.2599 0.038 Uiso calc R 1 1
C C46 0.31405(18) 0.06689(18) 0.14846(18) 0.0253(5) Uani d . 1 1
C C47 0.33221(18) 0.15209(17) 0.09806(18) 0.0257(5) Uani d . 1 1
H H47A 0.2865 0.2155 0.1170 0.031 Uiso calc R 1 1
N N8 0.41321(15) 0.14272(14) 0.02451(14) 0.0238(4) Uani d . 1 1
C C48 0.43127(17) 0.22895(16) -0.02939(17) 0.0240(5) Uani d . 1 1
C C49 0.49587(18) 0.28507(17) -0.00173(18) 0.0255(5) Uani d . 1 1
C C50 0.5119(2) 0.36819(18) -0.05528(19) 0.0311(6) Uani d . 1 1
H H50A 0.5557 0.4071 -0.0376 0.037 Uiso calc R 1 1
C C51 0.4655(2) 0.39644(19) -0.1345(2) 0.0345(6) Uani d . 1 1
C C52 0.4029(2) 0.33834(19) -0.1598(2) 0.0329(6) Uani d . 1 1
H H52A 0.3703 0.3572 -0.2129 0.040 Uiso calc R 1 1
C C53 0.38611(18) 0.25320(18) -0.10975(18) 0.0271(5) Uani d . 1 1
C C54 0.5471(2) 0.2539(2) 0.0824(2) 0.0348(6) Uani d . 1 1
H H54A 0.6007 0.2919 0.0829 0.052 Uiso calc R 1 1
H H54B 0.5799 0.1824 0.0749 0.052 Uiso calc R 1 1
H H54C 0.4942 0.2671 0.1443 0.052 Uiso calc R 1 1
C C55 0.4836(3) 0.4871(2) -0.1916(2) 0.0506(8) Uani d . 1 1
H H55A 0.5009 0.4699 -0.2620 0.076 Uiso calc R 1 1
H H55B 0.5418 0.5097 -0.1743 0.076 Uiso calc R 1 1
H H55C 0.4200 0.5405 -0.1756 0.076 Uiso calc R 1 1
C C56 0.3241(2) 0.1878(2) -0.1442(2) 0.0394(6) Uani d . 1 1
H H56A 0.2689 0.1764 -0.0892 0.059 Uiso calc R 1 1
H H56B 0.3707 0.1236 -0.1698 0.059 Uiso calc R 1 1
H H56C 0.2922 0.2207 -0.1962 0.059 Uiso calc R 1 1

loop_
_atom_site_aniso_label
_atom_site_aniso_U_11
_atom_site_aniso_U_22
_atom_site_aniso_U_33
_atom_site_aniso_U_12
_atom_site_aniso_U_13
_atom_site_aniso_U_23
Pd1 0.01597(9) 0.02503(10) 0.02050(10) -0.00485(7) -0.00405(7) 0.00239(7)
N1 0.0179(9) 0.0202(9) 0.0258(10) -0.0006(7) -0.0073(8) -0.0013(8)
C1 0.0224(11) 0.0279(12) 0.0239(12) -0.0055(10) -0.0047(9) 0.0010(10)
C2 0.0271(12) 0.0247(12) 0.0266(13) -0.0071(10) -0.0032(10) 0.0022(10)
C3 0.0273(12) 0.0208(11) 0.0285(13) -0.0044(10) -0.0094(10) 0.0020(9)
C4 0.0236(11) 0.0206(11) 0.0241(12) -0.0043(9) -0.0069(9) -0.0005(9)
N2 0.0170(9) 0.0246(10) 0.0256(11) -0.0055(8) -0.0058(8) 0.0010(8)
C5 0.0209(11) 0.0230(11) 0.0293(13) -0.0039(9) -0.0087(10) -0.0009(10)
C6 0.0167(10) 0.0300(12) 0.0253(12) -0.0059(9) -0.0067(9) 0.0021(10)
C7 0.0240(12) 0.0269(12) 0.0295(13) -0.0032(10) -0.0058(10) -0.0004(10)
C8 0.0239(12) 0.0324(13) 0.0320(14) -0.0005(10) 0.0003(10) -0.0002(11)
C9 0.0202(11) 0.0425(15) 0.0279(13) -0.0083(11) -0.0050(10) 0.0089(11)
C10 0.0305(13) 0.0359(14) 0.0356(15) -0.0171(11) -0.0072(11) 0.0009(11)
C11 0.0248(12) 0.0347(14) 0.0278(13) -0.0109(10) -0.0048(10) -0.0040(10)
C12 0.0390(15) 0.0328(15) 0.059(2) -0.0103(12) 0.0029(14) -0.0136(13)
C13 0.0280(14) 0.0587(19) 0.0416(17) -0.0144(13) -0.0027(12) 0.0142(14)
C14 0.0412(16) 0.0433(17) 0.059(2) -0.0170(14) 0.0047(14) -0.0226(15)
N3 0.0237(10) 0.0282(10) 0.0235(10) -0.0063(8) -0.0058(8) 0.0027(8)
C15 0.0246(12) 0.0270(12) 0.0288(13) -0.0099(10) -0.0009(10) -0.0017(10)
C16 0.0336(13) 0.0237(12) 0.0242(13) -0.0125(10) 0.0002(10) 0.0017(10)
C17 0.0355(14) 0.0314(13) 0.0258(13) -0.0087(11) -0.0074(11) 0.0056(10)
C18 0.0250(12) 0.0340(13) 0.0257(13) -0.0068(10) -0.0068(10) 0.0062(10)
C19 0.0242(12) 0.0412(15) 0.0293(14) -0.0055(11) -0.0110(10) 0.0074(11)
N4 0.0181(9) 0.0361(11) 0.0263(11) -0.0058(8) -0.0068(8) 0.0071(9)
C20 0.0165(11) 0.0352(13) 0.0245(12) -0.0046(10) -0.0076(9) 0.0075(10)
C21 0.0229(12) 0.0362(14) 0.0263(13) -0.0044(10) -0.0064(10) 0.0010(11)
C22 0.0274(12) 0.0362(14) 0.0298(14) -0.0134(11) -0.0060(10) 0.0006(11)
C23 0.0232(12) 0.0387(14) 0.0238(13) -0.0069(11) -0.0053(10) 0.0025(10)
C24 0.0259(12) 0.0347(14) 0.0293(14) -0.0026(11) -0.0037(10) -0.0023(11)
C25 0.0235(12) 0.0331(13) 0.0290(13) -0.0063(10) -0.0107(10) 0.0052(10)
C26 0.0331(14) 0.0431(16) 0.0480(18) -0.0103(13) -0.0008(13) -0.0081(13)
C27 0.0271(13) 0.0516(17) 0.0391(16) -0.0104(12) 0.0023(12) -0.0009(13)
C28 0.0321(14) 0.0371(15) 0.0499(18) -0.0107(12) -0.0097(13) 0.0010(13)
Pd2 0.01905(12) 0.01752(12) 0.02423(14) -0.00706(9) -0.00241(10) -0.00192(9)
N5 0.0224(10) 0.0228(10) 0.0270(11) -0.0076(8) -0.0012(8) -0.0013(8)
C29 0.0246(12) 0.0249(12) 0.0362(14) -0.0088(10) -0.0042(10) 0.0009(10)
C30 0.0238(12) 0.0318(13) 0.0327(14) -0.0077(10) 0.0003(10) 0.0059(11)
C31 0.0275(12) 0.0304(13) 0.0288(14) -0.0039(10) -0.0003(10) -0.0039(10)
C32 0.0230(11) 0.0237(12) 0.0281(13) -0.0050(9) -0.0024(10) -0.0049(10)
C33 0.0235(11) 0.0231(12) 0.0283(13) -0.0052(9) -0.0042(10) -0.0063(10)
N6 0.0228(10) 0.0204(9) 0.0288(11) -0.0076(8) -0.0055(8) -0.0026(8)
C34 0.0229(11) 0.0160(10) 0.0262(12) -0.0058(9) -0.0025(9) -0.0044(9)
C35 0.0252(12) 0.0219(11) 0.0268(13) -0.0040(9) -0.0064(10) -0.0049(9)
C36 0.0298(12) 0.0199(11) 0.0265(13) -0.0041(10) -0.0076(10) 0.0027(9)
C37 0.0288(12) 0.0199(11) 0.0256(13) -0.0078(10) -0.0030(10) -0.0004(9)
C38 0.0245(12) 0.0273(12) 0.0296(13) -0.0111(10) -0.0074(10) 0.0003(10)
C39 0.0233(11) 0.0247(12) 0.0298(13) -0.0077(10) -0.0070(10) 0.0032(10)
C40 0.0367(14) 0.0328(14) 0.0473(17) -0.0091(12) -0.0217(13) 0.0018(12)
C41 0.0396(14) 0.0268(13) 0.0386(15) -0.0151(11) -0.0070(12) 0.0052(11)
C42 0.0391(15) 0.0451(17) 0.059(2) -0.0195(13) -0.0251(14) 0.0239(15)
Pd3 0.01993(12) 0.01823(12) 0.02178(13) -0.00241(9) -0.00277(10) 0.00014(9)
N7 0.0244(10) 0.0237(10) 0.0240(11) -0.0041(8) -0.0035(8) -0.0016(8)
C43 0.0310(13) 0.0271(12) 0.0243(13) -0.0075(10) -0.0071(10) 0.0023(10)
C44 0.0292(13) 0.0385(14) 0.0286(14) -0.0133(11) -0.0031(11) 0.0057(11)
C45 0.0236(12) 0.0393(14) 0.0270(13) -0.0026(11) 0.0002(10) -0.0027(11)
C46 0.0213(11) 0.0272(12) 0.0259(13) -0.0030(10) -0.0042(9) -0.0029(10)
C47 0.0223(11) 0.0230(12) 0.0299(13) -0.0008(9) -0.0063(10) -0.0029(10)
N8 0.0237(10) 0.0188(9) 0.0278(11) -0.0021(8) -0.0064(8) 0.0003(8)
C48 0.0226(11) 0.0184(11) 0.0277(13) -0.0005(9) -0.0027(10) -0.0009(9)
C49 0.0219(11) 0.0233(12) 0.0292(13) -0.0010(9) -0.0054(10) -0.0048(10)
C50 0.0303(13) 0.0250(12) 0.0377(15) -0.0094(10) -0.0037(11) -0.0041(11)
C51 0.0340(14) 0.0254(13) 0.0398(16) -0.0036(11) -0.0027(12) 0.0013(11)
C52 0.0357(14) 0.0300(13) 0.0326(14) -0.0039(11) -0.0106(11) 0.0060(11)
C53 0.0264(12) 0.0247(12) 0.0310(13) -0.0058(10) -0.0078(10) -0.0009(10)
C54 0.0304(13) 0.0380(15) 0.0366(15) -0.0048(11) -0.0115(11) -0.0021(12)
C55 0.062(2) 0.0334(16) 0.057(2) -0.0176(15) -0.0088(16) 0.0127(14)
C56 0.0426(16) 0.0416(16) 0.0424(17) -0.0166(13) -0.0199(13) 0.0019(13)

loop_
_atom_type_symbol
_atom_type_description
_atom_type_scat_dispersion_real
_atom_type_scat_dispersion_imag
_atom_type_scat_source
C C 0.0033 0.0016 'International Tables Vol C Tables 4.2.6.8 and 6.1.1.4'
H H 0.0000 0.0000 'International Tables Vol C Tables 4.2.6.8 and 6.1.1.4'
N N 0.0061 0.0033 'International Tables Vol C Tables 4.2.6.8 and 6.1.1.4'
Pd Pd -0.9988 1.0072 'International Tables Vol C Tables 4.2.6.8 and 6.1.1.4'

loop_
_geom_angle_atom_site_label_1
_geom_angle_atom_site_label_2
_geom_angle_atom_site_label_3
_geom_angle_site_symmetry_1
_geom_angle_site_symmetry_3
_geom_angle
N3 Pd1 N1 . . 178.92(8)
N3 Pd1 N2 . . 99.02(8)
N1 Pd1 N2 . . 80.86(7)
N3 Pd1 N4 . . 80.96(8)
N1 Pd1 N4 . . 99.19(7)
N2 Pd1 N4 . . 178.66(8)
C1 N1 C4 . . 107.20(19)
C1 N1 Pd1 . . 140.47(16)
C4 N1 Pd1 . . 111.95(14)
N1 C1 C2 . . 110.1(2)
N1 C1 H1A . . 124.9
C2 C1 H1A . . 124.9
C3 C2 C1 . . 106.8(2)
C3 C2 H2A . . 126.6
C1 C2 H2A . . 126.6
C4 C3 C2 . . 106.2(2)
C4 C3 H3A . . 126.9
C2 C3 H3A . . 126.9
N1 C4 C3 . . 109.68(19)
N1 C4 C5 . . 115.9(2)
C3 C4 C5 . . 134.3(2)
C5 N2 C6 . . 118.08(19)
C5 N2 Pd1 . . 112.88(15)
C6 N2 Pd1 . . 129.02(15)
N2 C5 C4 . . 118.4(2)
N2 C5 H5A . . 120.8
C4 C5 H5A . . 120.8
C11 C6 C7 . . 121.8(2)
C11 C6 N2 . . 119.6(2)
C7 C6 N2 . . 118.6(2)
C8 C7 C6 . . 117.8(2)
C8 C7 C12 . . 120.7(2)
C6 C7 C12 . . 121.5(2)
C9 C8 C7 . . 122.3(2)
C9 C8 H8A . . 118.8
C7 C8 H8A . . 118.8
C8 C9 C10 . . 118.0(2)
C8 C9 C13 . . 120.9(2)
C10 C9 C13 . . 121.1(3)
C9 C10 C11 . . 122.0(2)
C9 C10 H10A . . 119.0
C11 C10 H10A . . 119.0
C6 C11 C10 . . 118.0(2)
C6 C11 C14 . . 121.3(2)
C10 C11 C14 . . 120.7(2)
C7 C12 H12A . . 109.5
C7 C12 H12B . . 109.5
H12A C12 H12B . . 109.5
C7 C12 H12C . . 109.5
H12A C12 H12C . . 109.5
H12B C12 H12C . . 109.5
C9 C13 H13A . . 109.5
C9 C13 H13B . . 109.5
H13A C13 H13B . . 109.5
C9 C13 H13C . . 109.5
H13A C13 H13C . . 109.5
H13B C13 H13C . . 109.5
C11 C14 H14A . . 109.5
C11 C14 H14B . . 109.5
H14A C14 H14B . . 109.5
C11 C14 H14C . . 109.5
H14A C14 H14C . . 109.5
H14B C14 H14C . . 109.5
C15 N3 C18 . . 106.8(2)
C15 N3 Pd1 . . 141.05(17)
C18 N3 Pd1 . . 112.17(15)
N3 C15 C16 . . 110.5(2)
N3 C15 H15A . . 124.8
C16 C15 H15A . . 124.8
C17 C16 C15 . . 106.7(2)
C17 C16 H16A . . 126.7
C15 C16 H16A . . 126.7
C16 C17 C18 . . 106.7(2)
C16 C17 H17A . . 126.7
C18 C17 H17A . . 126.7
N3 C18 C17 . . 109.4(2)
N3 C18 C19 . . 115.7(2)
C17 C18 C19 . . 134.9(2)
N4 C19 C18 . . 118.8(2)
N4 C19 H19A . . 120.6
C18 C19 H19A . . 120.6
C19 N4 C20 . . 118.7(2)
C19 N4 Pd1 . . 112.22(16)
C20 N4 Pd1 . . 128.30(15)
C21 C20 C25 . . 121.0(2)
C21 C20 N4 . . 119.8(2)
C25 C20 N4 . . 119.1(2)
C22 C21 C20 . . 118.4(2)
C22 C21 C26 . . 120.5(2)
C20 C21 C26 . . 121.1(2)
C21 C22 C23 . . 122.2(2)
C21 C22 H22A . . 118.9
C23 C22 H22A . . 118.9
C24 C23 C22 . . 117.8(2)
C24 C23 C27 . . 121.3(2)
C22 C23 C27 . . 120.9(2)
C23 C24 C25 . . 122.6(2)
C23 C24 H24A . . 118.7
C25 C24 H24A . . 118.7
C24 C25 C20 . . 118.0(2)
C24 C25 C28 . . 120.8(2)
C20 C25 C28 . . 121.2(2)
C21 C26 H26A . . 109.5
C21 C26 H26B . . 109.5
H26A C26 H26B . . 109.5
C21 C26 H26C . . 109.5
H26A C26 H26C . . 109.5
H26B C26 H26C . . 109.5
C23 C27 H27A . . 109.5
C23 C27 H27B . . 109.5
H27A C27 H27B . . 109.5
C23 C27 H27C . . 109.5
H27A C27 H27C . . 109.5
H27B C27 H27C . . 109.5
C25 C28 H28A . . 109.5
C25 C28 H28B . . 109.5
H28A C28 H28B . . 109.5
C25 C28 H28C . . 109.5
H28A C28 H28C . . 109.5
H28B C28 H28C . . 109.5
N5 Pd2 N5 2_545 . 179.999(2)
N5 Pd2 N6 2_545 2_545 80.82(8)
N5 Pd2 N6 . 2_545 99.18(8)
N5 Pd2 N6 2_545 . 99.19(8)
N5 Pd2 N6 . . 80.82(8)
N6 Pd2 N6 2_545 . 180.0
C29 N5 C32 . . 106.6(2)
C29 N5 Pd2 . . 141.48(18)
C32 N5 Pd2 . . 111.90(15)
N5 C29 C30 . . 110.2(2)
N5 C29 H29A . . 124.9
C30 C29 H29A . . 124.9
C31 C30 C29 . . 107.0(2)
C31 C30 H30A . . 126.5
C29 C30 H30A . . 126.5
C30 C31 C32 . . 106.5(2)
C30 C31 H31A . . 126.8
C32 C31 H31A . . 126.8
N5 C32 C31 . . 109.8(2)
N5 C32 C33 . . 116.1(2)
C31 C32 C33 . . 134.1(2)
N6 C33 C32 . . 118.6(2)
N6 C33 H33A . . 120.7
C32 C33 H33A . . 120.7
C33 N6 C34 . . 116.21(19)
C33 N6 Pd2 . . 112.33(15)
C34 N6 Pd2 . . 131.46(15)
C39 C34 C35 . . 121.1(2)
C39 C34 N6 . . 119.7(2)
C35 C34 N6 . . 119.1(2)
C36 C35 C34 . . 118.2(2)
C36 C35 C40 . . 120.0(2)
C34 C35 C40 . . 121.8(2)
C37 C36 C35 . . 122.0(2)
C37 C36 H36A . . 119.0
C35 C36 H36A . . 119.0
C36 C37 C38 . . 118.0(2)
C36 C37 C41 . . 121.6(2)
C38 C37 C41 . . 120.4(2)
C37 C38 C39 . . 122.6(2)
C37 C38 H38A . . 118.7
C39 C38 H38A . . 118.7
C38 C39 C34 . . 118.0(2)
C38 C39 C42 . . 120.0(2)
C34 C39 C42 . . 122.0(2)
C35 C40 H40A . . 109.5
C35 C40 H40B . . 109.5
H40A C40 H40B . . 109.5
C35 C40 H40C . . 109.5
H40A C40 H40C . . 109.5
H40B C40 H40C . . 109.5
C37 C41 H41A . . 109.5
C37 C41 H41B . . 109.5
H41A C41 H41B . . 109.5
C37 C41 H41C . . 109.5
H41A C41 H41C . . 109.5
H41B C41 H41C . . 109.5
C39 C42 H42A . . 109.5
C39 C42 H42B . . 109.5
H42A C42 H42B . . 109.5
C39 C42 H42C . . 109.5
H42A C42 H42C . . 109.5
H42B C42 H42C . . 109.5
N7 Pd3 N7 . 2_655 180.0
N7 Pd3 N8 . . 80.54(8)
N7 Pd3 N8 2_655 . 99.46(8)
N7 Pd3 N8 . 2_655 99.46(8)
N7 Pd3 N8 2_655 2_655 80.54(8)
N8 Pd3 N8 . 2_655 180.0
C43 N7 C46 . . 106.89(19)
C43 N7 Pd3 . . 140.86(16)
C46 N7 Pd3 . . 112.13(15)
N7 C43 C44 . . 110.3(2)
N7 C43 H43A . . 124.8
C44 C43 H43A . . 124.8
C45 C44 C43 . . 107.0(2)
C45 C44 H44A . . 126.5
C43 C44 H44A . . 126.5
C44 C45 C46 . . 106.3(2)
C44 C45 H45A . . 126.9
C46 C45 H45A . . 126.9
N7 C46 C45 . . 109.5(2)
N7 C46 C47 . . 115.5(2)
C45 C46 C47 . . 134.9(2)
N8 C47 C46 . . 118.6(2)
N8 C47 H47A . . 120.7
C46 C47 H47A . . 120.7
C47 N8 C48 . . 119.22(19)
C47 N8 Pd3 . . 113.16(15)
C48 N8 Pd3 . . 127.61(15)
C53 C48 C49 . . 121.7(2)
C53 C48 N8 . . 119.1(2)
C49 C48 N8 . . 119.1(2)
C50 C49 C48 . . 117.9(2)
C50 C49 C54 . . 121.9(2)
C48 C49 C54 . . 120.2(2)
C49 C50 C51 . . 122.0(2)
C49 C50 H50A . . 119.0
C51 C50 H50A . . 119.0
C52 C51 C50 . . 118.2(2)
C52 C51 C55 . . 120.6(3)
C50 C51 C55 . . 121.2(3)
C51 C52 C53 . . 122.0(2)
C51 C52 H52A . . 119.0
C53 C52 H52A . . 119.0
C52 C53 C48 . . 118.2(2)
C52 C53 C56 . . 120.3(2)
C48 C53 C56 . . 121.5(2)
C49 C54 H54A . . 109.5
C49 C54 H54B . . 109.5
H54A C54 H54B . . 109.5
C49 C54 H54C . . 109.5
H54A C54 H54C . . 109.5
H54B C54 H54C . . 109.5
C51 C55 H55A . . 109.5
C51 C55 H55B . . 109.5
H55A C55 H55B . . 109.5
C51 C55 H55C . . 109.5
H55A C55 H55C . . 109.5
H55B C55 H55C . . 109.5
C53 C56 H56A . . 109.5
C53 C56 H56B . . 109.5
H56A C56 H56B . . 109.5
C53 C56 H56C . . 109.5
H56A C56 H56C . . 109.5
H56B C56 H56C . . 109.5

loop_
_geom_bond_atom_site_label_1
_geom_bond_atom_site_label_2
_geom_bond_site_symmetry_2
_geom_bond_distance
Pd1 N3 . 2.0189(19)
Pd1 N1 . 2.0220(19)
Pd1 N2 . 2.0429(18)
Pd1 N4 . 2.0488(19)
N1 C1 . 1.336(3)
N1 C4 . 1.382(3)
C1 C2 . 1.403(3)
C1 H1A . 0.9500
C2 C3 . 1.395(3)
C2 H2A . 0.9500
C3 C4 . 1.390(3)
C3 H3A . 0.9500
C4 C5 . 1.410(3)
N2 C5 . 1.307(3)
N2 C6 . 1.441(3)
C5 H5A . 0.9500
C6 C11 . 1.387(3)
C6 C7 . 1.394(3)
C7 C8 . 1.395(3)
C7 C12 . 1.500(4)
C8 C9 . 1.380(4)
C8 H8A . 0.9500
C9 C10 . 1.388(4)
C9 C13 . 1.510(3)
C10 C11 . 1.397(3)
C10 H10A . 0.9500
C11 C14 . 1.499(4)
C12 H12A . 0.9800
C12 H12B . 0.9800
C12 H12C . 0.9800
C13 H13A . 0.9800
C13 H13B . 0.9800
C13 H13C . 0.9800
C14 H14A . 0.9800
C14 H14B . 0.9800
C14 H14C . 0.9800
N3 C15 . 1.341(3)
N3 C18 . 1.384(3)
C15 C16 . 1.395(3)
C15 H15A . 0.9500
C16 C17 . 1.388(3)
C16 H16A . 0.9500
C17 C18 . 1.390(3)
C17 H17A . 0.9500
C18 C19 . 1.406(3)
C19 N4 . 1.312(3)
C19 H19A . 0.9500
N4 C20 . 1.439(3)
C20 C21 . 1.397(4)
C20 C25 . 1.402(4)
C21 C22 . 1.386(3)
C21 C26 . 1.510(4)
C22 C23 . 1.391(4)
C22 H22A . 0.9500
C23 C24 . 1.380(4)
C23 C27 . 1.508(3)
C24 C25 . 1.390(3)
C24 H24A . 0.9500
C25 C28 . 1.507(4)
C26 H26A . 0.9800
C26 H26B . 0.9800
C26 H26C . 0.9800
C27 H27A . 0.9800
C27 H27B . 0.9800
C27 H27C . 0.9800
C28 H28A . 0.9800
C28 H28B . 0.9800
C28 H28C . 0.9800
Pd2 N5 2_545 2.0180(19)
Pd2 N5 . 2.0180(19)
Pd2 N6 2_545 2.0530(19)
Pd2 N6 . 2.0531(19)
N5 C29 . 1.344(3)
N5 C32 . 1.380(3)
C29 C30 . 1.398(4)
C29 H29A . 0.9500
C30 C31 . 1.382(4)
C30 H30A . 0.9500
C31 C32 . 1.391(3)
C31 H31A . 0.9500
C32 C33 . 1.405(3)
C33 N6 . 1.306(3)
C33 H33A . 0.9500
N6 C34 . 1.445(3)
C34 C39 . 1.396(3)
C34 C35 . 1.401(3)
C35 C36 . 1.395(3)
C35 C40 . 1.501(3)
C36 C37 . 1.384(3)
C36 H36A . 0.9500
C37 C38 . 1.385(3)
C37 C41 . 1.509(3)
C38 C39 . 1.390(3)
C38 H38A . 0.9500
C39 C42 . 1.507(3)
C40 H40A . 0.9800
C40 H40B . 0.9800
C40 H40C . 0.9800
C41 H41A . 0.9800
C41 H41B . 0.9800
C41 H41C . 0.9800
C42 H42A . 0.9800
C42 H42B . 0.9800
C42 H42C . 0.9800
Pd3 N7 . 2.0202(19)
Pd3 N7 2_655 2.0203(19)
Pd3 N8 . 2.0363(18)
Pd3 N8 2_655 2.0363(18)
N7 C43 . 1.340(3)
N7 C46 . 1.386(3)
C43 C44 . 1.397(3)
C43 H43A . 0.9500
C44 C45 . 1.392(4)
C44 H44A . 0.9500
C45 C46 . 1.394(3)
C45 H45A . 0.9500
C46 C47 . 1.398(3)
C47 N8 . 1.304(3)
C47 H47A . 0.9500
N8 C48 . 1.432(3)
C48 C53 . 1.396(3)
C48 C49 . 1.398(3)
C49 C50 . 1.387(3)
C49 C54 . 1.503(3)
C50 C51 . 1.399(4)
C50 H50A . 0.9500
C51 C52 . 1.382(4)
C51 C55 . 1.506(4)
C52 C53 . 1.390(3)
C52 H52A . 0.9500
C53 C56 . 1.504(4)
C54 H54A . 0.9800
C54 H54B . 0.9800
C54 H54C . 0.9800
C55 H55A . 0.9800
C55 H55B . 0.9800
C55 H55C . 0.9800
C56 H56A . 0.9800
C56 H56B . 0.9800
C56 H56C . 0.9800
